data_2107964
loop_
_publ_author_name
'Raghavaiah, P.'
'Kuladeep, R.'
'Narayana Rao, D.'
'Jyothi Lakshmi, A.'
'Srujana, P.'
'Subbalakshmi, J.'

_publ_section_title
;
 <i>Bis</i>-(1-(2-aminoethyl)piperidino), (2-(2-aminoethyl)pyridino) and
 (1-(2-aminoethyl)pyrrolidino)-substituted dicyanoquinodimethanes:
 consequences of flexible ethylene spacers with heterocyclic moieties and
 amine functionalities
;
_journal_issue 5
_journal_name_full 'Acta Crystallographica Section B'
_journal_page_first 709
_journal_page_last 715
_journal_paper_doi 10.1107/S2052520616009537
_journal_volume 72
_journal_year 2016
_chemical_formula_sum 'C22 H30 N6'
_chemical_formula_weight 378.52
_chemical_name_systematic
;
 ?
;
_space_group_crystal_system monoclinic
_space_group_IT_number 14
_space_group_name_Hall '-P 2ybc'
_space_group_name_H-M_alt 'P 1 21/c 1'
_symmetry_space_group_name_Hall '-P 2ybc'
_symmetry_space_group_name_H-M 'P 1 21/c 1'
_atom_sites_solution_hydrogens geom
_audit_creation_method SHELXL-2013
_cell_angle_alpha 90
_cell_angle_beta 101.6510(10)
_cell_angle_gamma 90
_cell_formula_units_Z 4
_cell_length_a 13.1430(12)
_cell_length_b 10.3517(9)
_cell_length_c 16.1607(15)
_cell_measurement_reflns_used 7115
_cell_measurement_temperature 293(2)
_cell_measurement_theta_max 25.50
_cell_measurement_theta_min 2.35
_cell_volume 2153.4(3)
_computing_cell_refinement 'Bruker SMART'
_computing_data_collection 'Bruker SMART'
_computing_data_reduction 'Bruker SAINT'
_computing_structure_refinement 'SHELXL-2013 (Sheldrick, 2013)'
_computing_structure_solution 'SHELXL-2013 (Sheldrick, 2013)'
_diffrn_ambient_temperature 293(2)
_diffrn_measured_fraction_theta_full 0.999
_diffrn_measured_fraction_theta_max 0.999
_diffrn_measurement_device_type 'CCD area detector'
_diffrn_measurement_method 'phi and omega scans'
_diffrn_radiation_monochromator graphite
_diffrn_radiation_source 'sealed tube'
_diffrn_radiation_type MoK\a
_diffrn_radiation_wavelength 0.71073
_diffrn_reflns_av_R_equivalents 0.0306
_diffrn_reflns_limit_h_max 16
_diffrn_reflns_limit_h_min -16
_diffrn_reflns_limit_k_max 12
_diffrn_reflns_limit_k_min -12
_diffrn_reflns_limit_l_max 19
_diffrn_reflns_limit_l_min -19
_diffrn_reflns_number 21689
_diffrn_reflns_theta_full 25.242
_diffrn_reflns_theta_max 25.946
_diffrn_reflns_theta_min 1.582
_exptl_absorpt_coefficient_mu 0.072
_exptl_absorpt_correction_T_max 0.982
_exptl_absorpt_correction_T_min 0.972
_exptl_absorpt_correction_type multi-scan
_exptl_absorpt_process_details sadabs
_exptl_crystal_colour 'pale yellow'
_exptl_crystal_density_diffrn 1.168
_exptl_crystal_description plate
_exptl_crystal_F_000 816
_exptl_crystal_size_max 0.320
_exptl_crystal_size_mid 0.180
_exptl_crystal_size_min 0.120
_refine_diff_density_max 0.164
_refine_diff_density_min -0.183
_refine_ls_extinction_method none
_refine_ls_goodness_of_fit_ref 1.031
_refine_ls_hydrogen_treatment constr
_refine_ls_matrix_type full
_refine_ls_number_parameters 253
_refine_ls_number_reflns 4206
_refine_ls_number_restraints 1
_refine_ls_restrained_S_all 1.030
_refine_ls_R_factor_all 0.0752
_refine_ls_R_factor_gt 0.0511
_refine_ls_shift/su_max 0.000
_refine_ls_shift/su_mean 0.000
_refine_ls_structure_factor_coef Fsqd
_refine_ls_weighting_details 'w=1/[\s^2^(Fo^2^)+(0.0841P)^2^+0.2303P] where P=(Fo^2^+2Fc^2^)/3'
_refine_ls_weighting_scheme calc
_refine_ls_wR_factor_gt 0.1391
_refine_ls_wR_factor_ref 0.1573
_reflns_number_gt 2879
_reflns_number_total 4206
_reflns_threshold_expression 'I > 2\s(I)'
_cod_data_source_file eb5046sup1.cif
_cod_data_source_block AEPrDQ
_cod_depositor_comments 'Adding full bibliography for 2107962--2107964.cif.'
_cod_database_code 2107964
_cod_database_fobs_code 2107964
_shelx_space_group_comment
;
The symmetry employed for this shelxl refinement is uniquely defined
by the following loop, which should always be used as a source of
symmetry information in preference to the above space-group names.
They are only intended as comments.
;
_shelx_estimated_absorpt_t_min 0.977
_shelx_estimated_absorpt_t_max 0.991
_shelxl_version_number 2.013

loop_
_space_group_symop_operation_xyz
'x, y, z'
'-x, y+1/2, -z+1/2'
'-x, -y, -z'
'x, -y-1/2, z-1/2'

loop_
_atom_site_type_symbol
_atom_site_label
_atom_site_fract_x
_atom_site_fract_y
_atom_site_fract_z
_atom_site_U_iso_or_equiv
_atom_site_adp_type
_atom_site_calc_flag
_atom_site_occupancy
C C1 1.09780(12) 0.08555(15) 0.74299(10) 0.0517(4) Uani d 1
C C2 1.03813(13) 0.19874(15) 0.72666(10) 0.0565(4) Uani d 1
H H2 1.0515 0.2672 0.7646 0.068 Uiso calc 1
C C3 0.96114(13) 0.21071(15) 0.65658(10) 0.0573(4) Uani d 1
H H3 0.9235 0.2873 0.6477 0.069 Uiso calc 1
C C4 0.93754(12) 0.11085(15) 0.59788(10) 0.0530(4) Uani d 1
C C5 0.99641(13) -0.00194(15) 0.61344(10) 0.0557(4) Uani d 1
H H5 0.9824 -0.0704 0.5756 0.067 Uiso calc 1
C C6 1.07419(13) -0.01392(15) 0.68318(11) 0.0553(4) Uani d 1
H H6 1.1125 -0.0900 0.6913 0.066 Uiso calc 1
C C7 1.17782(13) 0.07278(15) 0.81767(11) 0.0581(4) Uani d 1
C C8 1.19386(15) 0.17185(18) 0.87777(12) 0.0692(5) Uani d 1
C C9 1.24025(14) -0.03791(19) 0.83272(12) 0.0671(5) Uani d 1
C C10 0.84906(13) 0.12057(16) 0.52686(10) 0.0546(4) Uani d 1
C C11 0.89483(15) 0.33843(18) 0.48346(11) 0.0678(5) Uani d 1
H H11A 0.9650 0.3136 0.5100 0.081 Uiso calc 1
H H11B 0.8737 0.4085 0.5161 0.081 Uiso calc 1
C C12 0.89369(14) 0.38437(17) 0.39536(11) 0.0644(5) Uani d 1
H H12A 0.9490 0.4469 0.3969 0.077 Uiso calc 1
H H12B 0.9078 0.3117 0.3615 0.077 Uiso calc 1
C C13 0.77946(19) 0.5709(2) 0.38667(14) 0.0870(6) Uani d 1
H H13A 0.8441 0.6190 0.3994 0.104 Uiso calc 1
H H13B 0.7511 0.5652 0.4375 0.104 Uiso calc 1
C C14 0.7033(2) 0.6350(2) 0.31651(18) 0.1098(8) Uani d 1
H H14A 0.6348 0.6384 0.3302 0.132 Uiso calc 1
H H14B 0.7254 0.7224 0.3074 0.132 Uiso calc 1
C C15 0.7014(2) 0.5539(3) 0.23924(16) 0.1098(8) Uani d 1
H H15A 0.6361 0.5079 0.2236 0.132 Uiso calc 1
H H15B 0.7112 0.6069 0.1920 0.132 Uiso calc 1
C C16 0.78976(17) 0.4620(2) 0.26457(12) 0.0779(6) Uani d 1
H H16A 0.7760 0.3810 0.2342 0.093 Uiso calc 1
H H16B 0.8538 0.4984 0.2537 0.093 Uiso calc 1
C C17 0.70982(16) -0.0019(2) 0.43182(14) 0.0828(6) Uani d 1
H H17A 0.6996 -0.0938 0.4217 0.099 Uiso calc 1
H H17B 0.7326 0.0348 0.3834 0.099 Uiso calc 1
C C18 0.60789(16) 0.0581(3) 0.43856(16) 0.0967(7) Uani d 1
H H18A 0.5526 0.0160 0.3989 0.116 Uiso calc 1
H H18B 0.5955 0.0438 0.4950 0.116 Uiso calc 1
C C19 0.5722(2) 0.2275(3) 0.33234(17) 0.1097(9) Uani d 1
H H19A 0.5345 0.1560 0.3015 0.132 Uiso calc 1
H H19B 0.6321 0.2467 0.3079 0.132 Uiso calc 1
C C20 0.5037(3) 0.3432(4) 0.3279(3) 0.1646(16) Uani d 1
H H20A 0.5265 0.4105 0.2940 0.198 Uiso calc 1
H H20B 0.4324 0.3209 0.3031 0.198 Uiso calc 1
C C21 0.5123(3) 0.3862(4) 0.4145(4) 0.191(2) Uani d 1
H H21A 0.4483 0.4265 0.4224 0.229 Uiso calc 1
H H21B 0.5689 0.4473 0.4302 0.229 Uiso calc 1
C C22 0.5330(3) 0.2659(4) 0.4647(2) 0.1501(13) Uani d 1
H H22A 0.5652 0.2844 0.5229 0.180 Uiso calc 1
H H22B 0.4695 0.2175 0.4634 0.180 Uiso calc 1
N N1 1.20299(18) 0.25583(18) 0.92484(12) 0.1015(7) Uani d 1
N N2 1.28847(15) -0.13103(19) 0.84314(13) 0.1010(6) Uani d 1
N N3 0.82533(11) 0.22851(13) 0.48398(9) 0.0591(4) Uani d 1
H H3A 0.7637 0.2347 0.4538 0.071 Uiso calc 1
N N4 0.79633(11) 0.44279(13) 0.35509(9) 0.0600(4) Uani d 1
N N5 0.79115(11) 0.01659(14) 0.50634(10) 0.0663(4) Uani d 1
H H5A 0.8029 -0.0473 0.5410 0.080 Uiso calc 1
N N6 0.60484(12) 0.19482(19) 0.42147(11) 0.0836(5) Uani d 1

loop_
_atom_site_aniso_label
_atom_site_aniso_U_11
_atom_site_aniso_U_22
_atom_site_aniso_U_33
_atom_site_aniso_U_12
_atom_site_aniso_U_13
_atom_site_aniso_U_23
C1 0.0549(9) 0.0487(9) 0.0525(9) -0.0040(7) 0.0134(7) 0.0028(7)
C2 0.0696(10) 0.0481(9) 0.0517(9) 0.0023(8) 0.0119(8) -0.0024(7)
C3 0.0659(10) 0.0502(9) 0.0561(10) 0.0081(8) 0.0132(8) 0.0037(7)
C4 0.0579(9) 0.0526(9) 0.0489(9) -0.0003(7) 0.0117(7) 0.0035(7)
C5 0.0634(10) 0.0508(9) 0.0532(9) -0.0012(7) 0.0127(8) -0.0040(7)
C6 0.0587(10) 0.0468(9) 0.0596(10) 0.0041(7) 0.0103(8) 0.0001(7)
C7 0.0629(10) 0.0490(9) 0.0593(10) -0.0017(8) 0.0051(8) 0.0012(7)
C8 0.0848(13) 0.0571(11) 0.0583(11) 0.0011(9) -0.0031(9) 0.0063(9)
C9 0.0624(11) 0.0603(11) 0.0718(12) -0.0053(9) -0.0027(9) -0.0004(9)
C10 0.0558(9) 0.0543(10) 0.0545(9) -0.0006(7) 0.0133(7) 0.0025(7)
C11 0.0689(11) 0.0614(11) 0.0674(11) -0.0094(9) 0.0003(9) 0.0090(9)
C12 0.0664(11) 0.0564(10) 0.0706(11) -0.0041(8) 0.0147(9) 0.0055(8)
C13 0.1006(16) 0.0693(13) 0.0899(15) 0.0094(11) 0.0162(12) -0.0098(11)
C14 0.115(2) 0.0844(16) 0.129(2) 0.0318(14) 0.0199(16) 0.0228(15)
C15 0.114(2) 0.128(2) 0.0856(17) 0.0247(17) 0.0154(14) 0.0364(16)
C16 0.0930(14) 0.0794(13) 0.0614(11) 0.0021(11) 0.0160(10) 0.0084(10)
C17 0.0795(14) 0.0676(12) 0.0904(15) -0.0170(10) -0.0085(11) 0.0013(10)
C18 0.0653(13) 0.1104(19) 0.1083(18) -0.0213(12) 0.0031(12) 0.0266(14)
C19 0.0949(17) 0.116(2) 0.1028(19) -0.0192(15) -0.0172(14) 0.0185(15)
C20 0.138(3) 0.115(3) 0.209(4) -0.002(2) -0.040(3) 0.042(3)
C21 0.110(3) 0.143(3) 0.288(6) 0.033(2) -0.035(3) -0.057(4)
C22 0.093(2) 0.201(4) 0.151(3) 0.023(2) 0.0119(19) -0.043(3)
N1 0.1469(18) 0.0708(11) 0.0713(11) 0.0130(11) -0.0148(11) -0.0117(9)
N2 0.0875(13) 0.0760(12) 0.1235(16) 0.0184(10) -0.0164(11) -0.0050(11)
N3 0.0545(8) 0.0574(8) 0.0612(8) -0.0044(6) 0.0015(6) 0.0088(6)
N4 0.0691(9) 0.0523(8) 0.0573(8) -0.0004(7) 0.0097(7) 0.0026(6)
N5 0.0682(9) 0.0577(9) 0.0679(9) -0.0084(7) 0.0019(7) 0.0071(7)
N6 0.0597(10) 0.0955(13) 0.0902(12) -0.0012(9) 0.0021(9) -0.0004(10)

loop_
_atom_type_symbol
_atom_type_description
_atom_type_scat_dispersion_real
_atom_type_scat_dispersion_imag
_atom_type_scat_source
C C 0.0033 0.0016 'International Tables Vol C Tables 4.2.6.8 and 6.1.1.4'
H H 0.0000 0.0000 'International Tables Vol C Tables 4.2.6.8 and 6.1.1.4'
N N 0.0061 0.0033 'International Tables Vol C Tables 4.2.6.8 and 6.1.1.4'

loop_
_geom_angle_atom_site_label_1
_geom_angle_atom_site_label_2
_geom_angle_atom_site_label_3
_geom_angle
C6 C1 C2 116.43(14)
C6 C1 C7 122.22(14)
C2 C1 C7 121.35(14)
C3 C2 C1 121.62(15)
C3 C2 H2 119.2
C1 C2 H2 119.2
C2 C3 C4 121.56(15)
C2 C3 H3 119.2
C4 C3 H3 119.2
C3 C4 C5 117.29(14)
C3 C4 C10 120.99(14)
C5 C4 C10 121.53(14)
C6 C5 C4 121.34(15)
C6 C5 H5 119.3
C4 C5 H5 119.3
C5 C6 C1 121.75(15)
C5 C6 H6 119.1
C1 C6 H6 119.1
C8 C7 C9 118.56(15)
C8 C7 C1 119.83(15)
C9 C7 C1 121.61(15)
N1 C8 C7 176.8(2)
N2 C9 C7 177.5(2)
N3 C10 N5 119.69(15)
N3 C10 C4 122.46(14)
N5 C10 C4 117.85(14)
N3 C11 C12 111.50(14)
N3 C11 H11A 109.3
C12 C11 H11A 109.3
N3 C11 H11B 109.3
C12 C11 H11B 109.3
H11A C11 H11B 108.0
N4 C12 C11 113.49(15)
N4 C12 H12A 108.9
C11 C12 H12A 108.9
N4 C12 H12B 108.9
C11 C12 H12B 108.9
H12A C12 H12B 107.7
N4 C13 C14 105.23(18)
N4 C13 H13A 110.7
C14 C13 H13A 110.7
N4 C13 H13B 110.7
C14 C13 H13B 110.7
H13A C13 H13B 108.8
C15 C14 C13 106.06(19)
C15 C14 H14A 110.5
C13 C14 H14A 110.5
C15 C14 H14B 110.5
C13 C14 H14B 110.5
H14A C14 H14B 108.7
C16 C15 C14 104.3(2)
C16 C15 H15A 110.9
C14 C15 H15A 110.9
C16 C15 H15B 110.9
C14 C15 H15B 110.9
H15A C15 H15B 108.9
N4 C16 C15 104.27(18)
N4 C16 H16A 110.9
C15 C16 H16A 110.9
N4 C16 H16B 110.9
C15 C16 H16B 110.9
H16A C16 H16B 108.9
N5 C17 C18 113.8(2)
N5 C17 H17A 108.8
C18 C17 H17A 108.8
N5 C17 H17B 108.8
C18 C17 H17B 108.8
H17A C17 H17B 107.7
N6 C18 C17 112.53(17)
N6 C18 H18A 109.1
C17 C18 H18A 109.1
N6 C18 H18B 109.1
C17 C18 H18B 109.1
H18A C18 H18B 107.8
N6 C19 C20 106.8(3)
N6 C19 H19A 110.4
C20 C19 H19A 110.4
N6 C19 H19B 110.4
C20 C19 H19B 110.4
H19A C19 H19B 108.6
C21 C20 C19 105.7(3)
C21 C20 H20A 110.6
C19 C20 H20A 110.6
C21 C20 H20B 110.6
C19 C20 H20B 110.6
H20A C20 H20B 108.7
C20 C21 C22 103.9(3)
C20 C21 H21A 111.0
C22 C21 H21A 111.0
C20 C21 H21B 111.0
C22 C21 H21B 111.0
H21A C21 H21B 109.0
N6 C22 C21 102.9(3)
N6 C22 H22A 111.2
C21 C22 H22A 111.2
N6 C22 H22B 111.2
C21 C22 H22B 111.2
H22A C22 H22B 109.1
C10 N3 C11 125.55(14)
C10 N3 H3A 117.2
C11 N3 H3A 117.2
C12 N4 C13 114.05(15)
C12 N4 C16 112.04(15)
C13 N4 C16 104.19(15)
C10 N5 C17 127.26(16)
C10 N5 H5A 116.4
C17 N5 H5A 116.4
C18 N6 C19 114.1(2)
C18 N6 C22 113.2(2)
C19 N6 C22 105.2(2)

loop_
_geom_bond_atom_site_label_1
_geom_bond_atom_site_label_2
_geom_bond_distance
C1 C6 1.403(2)
C1 C2 1.405(2)
C1 C7 1.438(2)
C2 C3 1.363(2)
C2 H2 0.9300
C3 C4 1.395(2)
C3 H3 0.9300
C4 C5 1.395(2)
C4 C10 1.463(2)
C5 C6 1.366(2)
C5 H5 0.9300
C6 H6 0.9300
C7 C8 1.399(3)
C7 C9 1.402(3)
C8 N1 1.145(2)
C9 N2 1.147(2)
C10 N3 1.319(2)
C10 N5 1.321(2)
C11 N3 1.460(2)
C11 C12 1.498(2)
C11 H11A 0.9700
C11 H11B 0.9700
C12 N4 1.446(2)
C12 H12A 0.9700
C12 H12B 0.9700
C13 N4 1.454(2)
C13 C14 1.507(3)
C13 H13A 0.9700
C13 H13B 0.9700
C14 C15 1.501(4)
C14 H14A 0.9700
C14 H14B 0.9700
C15 C16 1.493(3)
C15 H15A 0.9700
C15 H15B 0.9700
C16 N4 1.461(2)
C16 H16A 0.9700
C16 H16B 0.9700
C17 N5 1.452(2)
C17 C18 1.500(3)
C17 H17A 0.9700
C17 H17B 0.9700
C18 N6 1.441(3)
C18 H18A 0.9700
C18 H18B 0.9700
C19 N6 1.457(3)
C19 C20 1.490(4)
C19 H19A 0.9700
C19 H19B 0.9700
C20 C21 1.452(6)
C20 H20A 0.9700
C20 H20B 0.9700
C21 C22 1.481(6)
C21 H21A 0.9700
C21 H21B 0.9700
C22 N6 1.480(4)
C22 H22A 0.9700
C22 H22B 0.9700
N3 H3A 0.8600
N5 H5A 0.8600
